data_7039661
loop_
_publ_author_name
'Korzeniak, Tomasz'
'Pinkowicz, Dawid'
'Nitek, Wojciech'
'Da\'nko, Tomasz'
'Pe\/lka, Robert'
'Sieklucka, Barbara'

_publ_section_title
;
 Photoswitchable CuMo(IV) and CuMo(IV) cyanido-bridged molecules.
;
_journal_issue 42
_journal_name_full 'Dalton transactions (Cambridge, England : 2003)'
_journal_page_first 16585
_journal_page_last 16595
_journal_paper_doi 10.1039/c6dt01957a
_journal_volume 45
_journal_year 2016
_chemical_formula_moiety 'C92 H66 Cu4 Mo N26 O12'
_chemical_formula_sum 'C92 H66 Cu4 Mo N26 O12'
_chemical_formula_weight 2077.8
_chemical_name_common 'Compound X'
_chemical_name_systematic
;
 ?
;
_space_group_IT_number 86
_symmetry_cell_setting tetragonal
_symmetry_Int_Tables_number 86
_symmetry_space_group_name_Hall '-P 4bc'
_symmetry_space_group_name_H-M 'P 42/n :2'
_atom_sites_solution_hydrogens mixed
_audit_creation_date 2015-12-28T16:03:35-00:00
_audit_creation_method 'WinGX routine CIF_UPDATE'
_audit_update_record
;
2016-06-15 deposited with the CCDC.
2016-06-24 downloaded from the CCDC.
;
_cell_angle_alpha 90
_cell_angle_beta 90
_cell_angle_gamma 90
_cell_formula_units_Z 2
_cell_length_a 17.0020(3)
_cell_length_b 17.0020(3)
_cell_length_c 16.6940(3)
_cell_measurement_reflns_used 31317
_cell_measurement_temperature 293(2)
_cell_measurement_theta_max 27.485
_cell_measurement_theta_min 0.998
_cell_volume 4825.70(15)
_computing_cell_refinement 'HKL Scalepack (Otwinowski & Minor 1997)'
_computing_data_collection 'Collect (Bruker AXS BV, 1997-2004)'
_computing_data_reduction 'HKL Denzo and Scalepack (Otwinowski & Minor 1997)'
_computing_molecular_graphics 'Ortep for Windows (Farrugia, 2012)'
_computing_publication_material 'WinGX publication routines (Farrugia, 1999)'
_computing_structure_refinement 'SHELXL-2012 (Sheldrick, 2012)'
_computing_structure_solution 'SIR97 (Giacovazzo et al, 1997)'
_diffrn_ambient_temperature 293(2)
_diffrn_detector_area_resol_mean 9
_diffrn_measured_fraction_theta_full 0.994
_diffrn_measured_fraction_theta_max 0.995
_diffrn_measurement_device '95mm CCD camera on \k-goniostat'
_diffrn_measurement_device_type KappaCCD
_diffrn_measurement_method CCD
_diffrn_orient_matrix_type 'by Bruker AXS Collect from scalepack cell'
_diffrn_orient_matrix_UB_11 -0.0140302
_diffrn_orient_matrix_UB_12 -0.0370453
_diffrn_orient_matrix_UB_13 0.0442796
_diffrn_orient_matrix_UB_21 0.0137436
_diffrn_orient_matrix_UB_22 0.0412672
_diffrn_orient_matrix_UB_23 0.0403241
_diffrn_orient_matrix_UB_31 -0.0554362
_diffrn_orient_matrix_UB_32 0.0196066
_diffrn_orient_matrix_UB_33 -0.0012095
_diffrn_radiation_monochromator 'horizonally mounted graphite crystal'
_diffrn_radiation_type MoK\a
_diffrn_radiation_wavelength 0.71073
_diffrn_reflns_av_R_equivalents 0.0951
_diffrn_reflns_av_unetI/netI 0.0298
_diffrn_reflns_Laue_measured_fraction_full 0.994
_diffrn_reflns_Laue_measured_fraction_max 0.995
_diffrn_reflns_limit_h_max 22
_diffrn_reflns_limit_h_min -22
_diffrn_reflns_limit_k_max 22
_diffrn_reflns_limit_k_min -21
_diffrn_reflns_limit_l_max 21
_diffrn_reflns_limit_l_min -21
_diffrn_reflns_number 76486
_diffrn_reflns_point_group_measured_fraction_full 0.994
_diffrn_reflns_point_group_measured_fraction_max 0.995
_diffrn_reflns_theta_full 25.242
_diffrn_reflns_theta_max 27.482
_diffrn_reflns_theta_min 2.944
_exptl_absorpt_coefficient_mu 1.066
_exptl_absorpt_correction_T_max 0.815
_exptl_absorpt_correction_T_min 0.815
_exptl_absorpt_correction_type multi-scan
_exptl_absorpt_process_details '(DENZO-SMN; Otwinowski & Minor, 1997)'
_exptl_crystal_colour olive
_exptl_crystal_density_diffrn 1.43
_exptl_crystal_density_method 'not measured'
_exptl_crystal_description prism
_exptl_crystal_F_000 2108
_exptl_crystal_size_max 0.2
_exptl_crystal_size_mid 0.2
_exptl_crystal_size_min 0.2
_refine_diff_density_max 0.353
_refine_diff_density_min -0.27
_refine_diff_density_rms 0.055
_refine_ls_extinction_method none
_refine_ls_goodness_of_fit_gt 26.113
_refine_ls_goodness_of_fit_ref 1.067
_refine_ls_hydrogen_treatment constr
_refine_ls_matrix_type full
_refine_ls_number_parameters 319
_refine_ls_number_reflns 5507
_refine_ls_number_restraints 0
_refine_ls_restrained_S_all 1.067
_refine_ls_R_factor_all 0.0865
_refine_ls_R_factor_gt 0.0525
_refine_ls_shift/su_max 0.001
_refine_ls_shift/su_mean 0
_refine_ls_structure_factor_coef Fsqd
_refine_ls_weighting_details
;
 w=1/[\s^2^(Fo^2^)+(0.0599P)^2^+3.6260P]
 where P=(Fo^2^+2Fc^2^)/3
;
_refine_ls_weighting_scheme calc
_refine_ls_wR_factor_gt 0.1236
_refine_ls_wR_factor_ref 0.1461
_reflns_Friedel_coverage 0
_reflns_number_gt 3797
_reflns_number_total 5507
_reflns_threshold_expression 'I > 2\s(I)'
_cod_data_source_file c6dt01957a2.cif
_cod_data_source_block tktd1242
_cod_depositor_comments
;
The following automatic conversions were performed:

'_exptl_absorpt_correction_type' value 'Multi-scan' changed to
'multi-scan' according to
/usr/data/users/saulius/crontab/automatic-downloads/rss-feeds/RSC/lib/dictionaries/cif_core.dic
dictionary named 'cif_core.dic' version 2.4.2 from 2011-04-26.

Automatic conversion script
Id: cif_fix_values 4268 2015-11-12 08:31:59Z antanas 

 Adding full bibliography for 7039660--7039661.cif.
;
_cod_original_cell_volume 4825.70(19)
_cod_original_sg_symbol_H-M 'P 42/n'
_cod_database_code 7039661
_shelxl_version_number 2012-9

loop_
_symmetry_equiv_pos_as_xyz
'x, y, z'
'-x+1/2, -y+1/2, z'
'-y, x+1/2, z+1/2'
'y+1/2, -x, z+1/2'
'-x, -y, -z'
'x-1/2, y-1/2, -z'
'y, -x-1/2, -z-1/2'
'-y-1/2, x, -z-1/2'

loop_
_atom_site_label
_atom_site_type_symbol
_atom_site_fract_x
_atom_site_fract_y
_atom_site_fract_z
_atom_site_U_iso_or_equiv
_atom_site_adp_type
_atom_site_occupancy
_atom_site_site_symmetry_order
_atom_site_calc_flag
_atom_site_refinement_flags_posn
_atom_site_refinement_flags_adp
_atom_site_refinement_flags_occupancy
Mo1 Mo 0.75 0.75 0.25 0.04997(16) Uani 1 4 d S T P
Cu2 Cu 1.01353(3) 0.86895(3) 0.35351(3) 0.06643(17) Uani 1 1 d . . .
C11 C 0.6827(2) 0.7143(2) 0.1458(3) 0.0664(9) Uani 1 1 d . . .
N11 N 0.6479(2) 0.6945(3) 0.0911(3) 0.0910(11) Uani 1 1 d . . .
C12 C 0.8562(2) 0.8061(2) 0.2881(2) 0.0584(8) Uani 1 1 d . . .
N12 N 0.91268(18) 0.8349(2) 0.3113(2) 0.0684(8) Uani 1 1 d . . .
N21 N 1.05999(19) 0.9007(2) 0.2475(2) 0.0763(9) Uani 1 1 d . . .
C22 C 1.0342(3) 0.8820(4) 0.1741(4) 0.0983(15) Uani 1 1 d . . .
H22 H 0.9896 0.8508 0.1693 0.118 Uiso 1 1 calc R U .
C23 C 1.0714(5) 0.9071(5) 0.1059(4) 0.139(3) Uani 1 1 d . . .
H23 H 1.0522 0.8945 0.0553 0.167 Uiso 1 1 calc R U .
C24 C 1.1393(5) 0.9523(6) 0.1155(6) 0.152(3) Uani 1 1 d . . .
H24 H 1.1667 0.9691 0.0704 0.183 Uiso 1 1 calc R U .
C25 C 1.1658(4) 0.9719(4) 0.1883(5) 0.119(2) Uani 1 1 d . . .
H25 H 1.2102 1.0034 0.1941 0.143 Uiso 1 1 calc R U .
C26 C 1.1259(3) 0.9445(3) 0.2548(3) 0.0857(13) Uani 1 1 d . . .
C27 C 1.1501(3) 0.9623(3) 0.3375(4) 0.0871(14) Uani 1 1 d . . .
O28 O 1.2093(2) 1.0045(2) 0.3506(3) 0.1171(14) Uani 1 1 d . . .
N29 N 1.1025(2) 0.9296(2) 0.3922(2) 0.0773(9) Uani 1 1 d . . .
C30 C 1.1066(3) 0.9413(3) 0.4732(4) 0.0880(14) Uani 1 1 d . . .
C31 C 1.1641(4) 0.9807(3) 0.5173(4) 0.1102(19) Uani 1 1 d . . .
H31 H 1.2074 1.0022 0.4914 0.132 Uiso 1 1 calc R U .
C32 C 1.1570(5) 0.9877(4) 0.5995(6) 0.135(3) Uani 1 1 d . . .
H32 H 1.1951 1.0158 0.6274 0.162 Uiso 1 1 calc R U .
C33 C 1.0971(5) 0.9556(4) 0.6404(4) 0.122(2) Uani 1 1 d . . .
H33 H 1.0956 0.9603 0.6959 0.146 Uiso 1 1 calc R U .
C34 C 1.0359(4) 0.9142(3) 0.6001(4) 0.1047(18) Uani 1 1 d . . .
C35 C 0.9707(5) 0.8801(4) 0.6348(4) 0.1075(18) Uani 1 1 d . . .
H35 H 0.965 0.8829 0.6902 0.129 Uiso 1 1 calc R U .
C36 C 0.9157(4) 0.8436(4) 0.5925(4) 0.1076(18) Uani 1 1 d . . .
H36 H 0.8723 0.8212 0.6176 0.129 Uiso 1 1 calc R U .
C37 C 0.9249(4) 0.8393(3) 0.5057(3) 0.0955(14) Uani 1 1 d . . .
H37 H 0.8867 0.8142 0.4751 0.115 Uiso 1 1 calc R U .
N38 N 0.9862(2) 0.8703(2) 0.4701(2) 0.0758(9) Uani 1 1 d . . .
C39 C 1.0430(3) 0.9083(3) 0.5152(3) 0.0826(13) Uani 1 1 d . . .
N40 N 1.0611(2) 0.7427(2) 0.3541(2) 0.0766(9) Uani 1 1 d . . .
C41 C 1.1316(3) 0.7247(3) 0.3289(5) 0.1132(19) Uani 1 1 d . . .
H41 H 1.1622 0.7643 0.3063 0.136 Uiso 1 1 calc R U .
C42 C 1.1630(4) 0.6504(4) 0.3341(5) 0.137(3) Uani 1 1 d . . .
H42 H 1.2137 0.6406 0.3156 0.164 Uiso 1 1 calc R U .
C43 C 1.1202(4) 0.5923(4) 0.3659(4) 0.1088(18) Uani 1 1 d . . .
H43 H 1.1414 0.5422 0.3725 0.131 Uiso 1 1 calc R U .
C44 C 1.0458(4) 0.6079(3) 0.3881(4) 0.1043(17) Uani 1 1 d . . .
H44 H 1.0137 0.5682 0.408 0.125 Uiso 1 1 calc R U .
C45 C 1.0176(3) 0.6835(3) 0.3810(3) 0.0931(14) Uani 1 1 d . . .
H45 H 0.9657 0.6935 0.3956 0.112 Uiso 1 1 calc R U .
N1 N 0.25 0.75 0.1686(10) 0.244(7) Uani 1 2 d S T P
C2 C 0.25 0.75 0.1009(16) 0.35(2) Uani 1 2 d S T P
C3 C 0.25 0.75 0.0248(11) 0.345(17) Uani 1 2 d S T P
H3A H 0.2732 0.7979 0.0056 0.517 Uiso 0.5 1 d R U P
H3B H 0.1969 0.7462 0.0056 0.517 Uiso 0.5 1 d R U P
H3C H 0.2799 0.7059 0.0056 0.517 Uiso 0.5 1 d R U P
O4 O 0.8741(5) 0.8116(5) 0.8121(5) 0.162(3) Uani 0.7 1 d . . P
O5 O 1.1092(6) 0.4155(6) 0.4650(5) 0.158(3) Uani 0.6 1 d . . P
O6 O 1.3118(11) 1.1170(12) 0.4112(11) 0.215(9) Uani 0.4 1 d . . P
O7 O 0.75 0.75 0.7882(12) 0.127(7) Uiso 0.3 2 d S . P
O8 O 1.25 1.25 0.4377(18) 0.175(10) Uiso 0.3 2 d S . P

loop_
_atom_site_aniso_label
_atom_site_aniso_U_11
_atom_site_aniso_U_22
_atom_site_aniso_U_33
_atom_site_aniso_U_23
_atom_site_aniso_U_13
_atom_site_aniso_U_12
Mo1 0.04238(19) 0.04238(19) 0.0652(3) 0 0 0
Cu2 0.0511(3) 0.0680(3) 0.0803(3) -0.0004(2) -0.0053(2) -0.0093(2)
C11 0.062(2) 0.058(2) 0.079(3) 0.0018(19) -0.002(2) 0.0030(17)
N11 0.090(3) 0.097(3) 0.086(3) -0.009(2) -0.023(2) -0.005(2)
C12 0.0542(19) 0.0506(18) 0.070(2) 0.0052(16) 0.0062(17) 0.0018(15)
N12 0.0498(17) 0.074(2) 0.081(2) -0.0017(17) -0.0001(15) -0.0129(15)
N21 0.0554(18) 0.080(2) 0.093(3) 0.009(2) 0.0054(18) -0.0074(16)
C22 0.085(3) 0.116(4) 0.094(4) 0.016(3) 0.012(3) 0.000(3)
C23 0.122(5) 0.195(8) 0.100(5) 0.041(5) 0.020(4) 0.002(5)
C24 0.129(6) 0.196(9) 0.133(6) 0.054(6) 0.046(5) -0.007(6)
C25 0.087(4) 0.121(5) 0.149(6) 0.025(4) 0.032(4) -0.019(3)
C26 0.057(2) 0.074(3) 0.126(4) 0.014(3) 0.011(3) -0.0040(19)
C27 0.054(2) 0.064(2) 0.143(5) -0.004(3) 0.002(3) -0.0051(19)
O28 0.0639(19) 0.093(2) 0.194(4) -0.018(2) -0.002(2) -0.0231(18)
N29 0.065(2) 0.070(2) 0.097(3) -0.0066(19) -0.0154(19) -0.0021(17)
C30 0.076(3) 0.068(3) 0.119(4) -0.003(3) -0.022(3) 0.006(2)
C31 0.113(4) 0.090(4) 0.128(5) -0.014(3) -0.050(4) -0.003(3)
C32 0.151(7) 0.102(5) 0.152(7) -0.012(4) -0.072(6) -0.002(4)
C33 0.170(7) 0.088(4) 0.107(5) -0.011(3) -0.063(5) 0.018(4)
C34 0.142(5) 0.076(3) 0.096(4) -0.002(3) -0.022(4) 0.027(3)
C35 0.147(6) 0.085(4) 0.091(4) 0.003(3) -0.010(4) 0.024(4)
C36 0.120(5) 0.094(4) 0.109(4) 0.013(3) 0.031(4) 0.021(3)
C37 0.106(4) 0.088(3) 0.093(3) 0.001(3) 0.004(3) 0.015(3)
N38 0.073(2) 0.073(2) 0.081(2) 0.0051(18) 0.0026(18) 0.0063(17)
C39 0.098(3) 0.065(2) 0.085(3) -0.010(2) -0.026(3) 0.018(2)
N40 0.064(2) 0.072(2) 0.094(3) -0.0016(18) 0.0005(18) 0.0013(17)
C41 0.070(3) 0.086(3) 0.183(6) 0.000(4) 0.015(3) 0.004(3)
C42 0.092(4) 0.109(5) 0.209(8) -0.002(5) 0.022(5) 0.025(4)
C43 0.118(5) 0.084(4) 0.124(5) -0.002(3) -0.006(4) 0.019(3)
C44 0.126(5) 0.074(3) 0.113(4) 0.013(3) -0.002(4) -0.007(3)
C45 0.082(3) 0.081(3) 0.117(4) 0.013(3) 0.002(3) 0.001(2)
N1 0.235(16) 0.32(2) 0.174(13) 0 0 0.030(14)
C2 0.24(2) 0.64(6) 0.17(2) 0 0 0.21(3)
C3 0.27(2) 0.64(5) 0.118(13) 0 0 0.04(3)
O4 0.171(7) 0.156(6) 0.160(7) 0.008(5) -0.008(5) 0.059(5)
O5 0.155(8) 0.201(9) 0.119(6) 0.043(6) -0.005(5) 0.042(7)
O6 0.208(16) 0.255(18) 0.182(14) -0.132(14) 0.079(12) -0.122(14)

loop_
_atom_type_symbol
_atom_type_description
_atom_type_scat_dispersion_real
_atom_type_scat_dispersion_imag
_atom_type_scat_source
C C 0.0033 0.0016 'International Tables Vol C Tables 4.2.6.8 and 6.1.1.4'
H H 0 0 'International Tables Vol C Tables 4.2.6.8 and 6.1.1.4'
N N 0.0061 0.0033 'International Tables Vol C Tables 4.2.6.8 and 6.1.1.4'
Cu Cu 0.3201 1.2651 'International Tables Vol C Tables 4.2.6.8 and 6.1.1.4'
Mo Mo -1.6832 0.6857 'International Tables Vol C Tables 4.2.6.8 and 6.1.1.4'
O O 0.0106 0.006 'International Tables Vol C Tables 4.2.6.8 and 6.1.1.4'

loop_
_exptl_crystal_face_index_h
_exptl_crystal_face_index_k
_exptl_crystal_face_index_l
_exptl_crystal_face_perp_dist
0 1 0 0.079
0 -1 0 0.113
-1 0 0 0.114
1 0 0 0.089

loop_
_geom_angle_atom_site_label_1
_geom_angle_atom_site_label_2
_geom_angle_atom_site_label_3
_geom_angle
_geom_angle_site_symmetry_1
_geom_angle_site_symmetry_3
C12 Mo1 C12 95.07(6) 2_665 7_576
C12 Mo1 C12 95.07(6) 2_665 8_756
C12 Mo1 C12 145.4(2) 7_576 8_756
C12 Mo1 C12 145.4(2) 2_665 .
C12 Mo1 C12 95.07(6) 7_576 .
C12 Mo1 C12 95.07(6) 8_756 .
C12 Mo1 C11 76.16(14) 2_665 7_576
C12 Mo1 C11 143.96(15) 7_576 7_576
C12 Mo1 C11 70.64(15) 8_756 7_576
C12 Mo1 C11 76.24(14) . 7_576
C12 Mo1 C11 76.24(14) 2_665 8_756
C12 Mo1 C11 70.64(15) 7_576 8_756
C12 Mo1 C11 143.96(15) 8_756 8_756
C12 Mo1 C11 76.16(14) . 8_756
C11 Mo1 C11 73.3(2) 7_576 8_756
C12 Mo1 C11 143.96(15) 2_665 2_665
C12 Mo1 C11 76.24(14) 7_576 2_665
C12 Mo1 C11 76.16(14) 8_756 2_665
C12 Mo1 C11 70.63(15) . 2_665
C11 Mo1 C11 130.05(14) 7_576 2_665
C11 Mo1 C11 130.05(14) 8_756 2_665
C12 Mo1 C11 70.63(15) 2_665 .
C12 Mo1 C11 76.16(14) 7_576 .
C12 Mo1 C11 76.24(14) 8_756 .
C12 Mo1 C11 143.96(15) . .
C11 Mo1 C11 130.05(14) 7_576 .
C11 Mo1 C11 130.05(14) 8_756 .
C11 Mo1 C11 73.3(2) 2_665 .
N29 Cu2 N12 165.24(15) . .
N29 Cu2 N38 81.45(17) . .
N12 Cu2 N38 98.73(15) . .
N29 Cu2 N21 81.02(16) . .
N12 Cu2 N21 96.16(15) . .
N38 Cu2 N21 160.67(16) . .
N29 Cu2 N40 102.75(14) . .
N12 Cu2 N40 91.96(13) . .
N38 Cu2 N40 95.04(14) . .
N21 Cu2 N40 96.72(14) . .
N11 C11 Mo1 178.9(4) . .
N12 C12 Mo1 177.4(3) . .
C12 N12 Cu2 172.0(3) . .
C22 N21 C26 119.0(4) . .
C22 N21 Cu2 127.7(3) . .
C26 N21 Cu2 113.3(3) . .
N21 C22 C23 122.3(6) . .
N21 C22 H22 118.8 . .
C23 C22 H22 118.8 . .
C22 C23 C24 117.2(7) . .
C22 C23 H23 121.4 . .
C24 C23 H23 121.4 . .
C25 C24 C23 121.3(6) . .
C25 C24 H24 119.3 . .
C23 C24 H24 119.3 . .
C24 C25 C26 118.7(6) . .
C24 C25 H25 120.7 . .
C26 C25 H25 120.7 . .
N21 C26 C25 121.4(6) . .
N21 C26 C27 115.4(4) . .
C25 C26 C27 123.1(5) . .
O28 C27 N29 127.1(6) . .
O28 C27 C26 120.3(5) . .
N29 C27 C26 112.6(4) . .
C27 N29 C30 125.6(4) . .
C27 N29 Cu2 117.7(3) . .
C30 N29 Cu2 116.5(3) . .
N29 C30 C31 128.8(6) . .
N29 C30 C39 113.3(4) . .
C31 C30 C39 117.8(6) . .
C32 C31 C30 120.3(7) . .
C32 C31 H31 119.9 . .
C30 C31 H31 119.9 . .
C33 C32 C31 122.4(7) . .
C33 C32 H32 118.8 . .
C31 C32 H32 118.8 . .
C32 C33 C34 121.0(7) . .
C32 C33 H33 119.5 . .
C34 C33 H33 119.5 . .
C35 C34 C39 117.2(6) . .
C35 C34 C33 126.6(7) . .
C39 C34 C33 116.2(7) . .
C36 C35 C34 122.6(6) . .
C36 C35 H35 118.7 . .
C34 C35 H35 118.7 . .
C35 C36 C37 118.5(6) . .
C35 C36 H36 120.7 . .
C37 C36 H36 120.7 . .
N38 C37 C36 121.0(6) . .
N38 C37 H37 119.5 . .
C36 C37 H37 119.5 . .
C37 N38 C39 119.7(5) . .
C37 N38 Cu2 128.4(4) . .
C39 N38 Cu2 111.9(3) . .
N38 C39 C30 116.8(4) . .
N38 C39 C34 120.9(5) . .
C30 C39 C34 122.2(5) . .
C41 N40 C45 116.3(4) . .
C41 N40 Cu2 122.7(3) . .
C45 N40 Cu2 120.9(3) . .
N40 C41 C42 123.5(6) . .
N40 C41 H41 118.3 . .
C42 C41 H41 118.3 . .
C43 C42 C41 119.6(6) . .
C43 C42 H42 120.2 . .
C41 C42 H42 120.2 . .
C42 C43 C44 118.3(6) . .
C42 C43 H43 120.8 . .
C44 C43 H43 120.8 . .
C43 C44 C45 119.3(6) . .
C43 C44 H44 120.4 . .
C45 C44 H44 120.4 . .
N40 C45 C44 122.9(5) . .
N40 C45 H45 118.6 . .
C44 C45 H45 118.6 . .
N1 C2 C3 180 . .
C2 C3 H3A 109.5 . .
C2 C3 H3B 109.5 . .
H3A C3 H3B 109.5 . .
C2 C3 H3C 109.5 . .
H3A C3 H3C 109.5 . .
H3B C3 H3C 109.5 . .
O4 O6 O5 123.7(10) 4_574 2_765

loop_
_geom_bond_atom_site_label_1
_geom_bond_atom_site_label_2
_geom_bond_distance
_geom_bond_site_symmetry_2
Mo1 C12 2.139(4) 2_665
Mo1 C12 2.139(4) 7_576
Mo1 C12 2.139(4) 8_756
Mo1 C12 2.139(4) .
Mo1 C11 2.168(4) 7_576
Mo1 C11 2.168(4) 8_756
Mo1 C11 2.168(4) 2_665
Mo1 C11 2.168(4) .
Cu2 N29 1.942(4) .
Cu2 N12 1.942(3) .
Cu2 N38 2.001(4) .
Cu2 N21 2.012(4) .
Cu2 N40 2.294(4) .
C11 N11 1.141(5) .
C12 N12 1.145(5) .
N21 C22 1.340(7) .
N21 C26 1.351(6) .
C22 C23 1.370(8) .
C22 H22 0.93 .
C23 C24 1.397(11) .
C23 H23 0.93 .
C24 C25 1.339(11) .
C24 H24 0.93 .
C25 C26 1.381(8) .
C25 H25 0.93 .
C26 C27 1.473(7) .
C27 O28 1.254(5) .
C27 N29 1.340(6) .
N29 C30 1.369(6) .
C30 C31 1.395(7) .
C30 C39 1.406(7) .
C31 C32 1.381(10) .
C31 H31 0.93 .
C32 C33 1.343(10) .
C32 H32 0.93 .
C33 C34 1.425(9) .
C33 H33 0.93 .
C34 C35 1.379(9) .
C34 C39 1.425(7) .
C35 C36 1.325(9) .
C35 H35 0.93 .
C36 C37 1.460(8) .
C36 H36 0.93 .
C37 N38 1.310(6) .
C37 H37 0.93 .
N38 C39 1.385(6) .
N40 C41 1.307(6) .
N40 C45 1.327(6) .
C41 C42 1.374(8) .
C41 H41 0.93 .
C42 C43 1.338(9) .
C42 H42 0.93 .
C43 C44 1.346(8) .
C43 H43 0.93 .
C44 C45 1.377(7) .
C44 H44 0.93 .
C45 H45 0.93 .
N1 C2 1.13(2) .
C2 C3 1.27(2) .
C3 H3A 0.96 .
C3 H3B 0.96 .
C3 H3C 0.96 .
O4 O6 1.66(2) 3_745
O5 O6 1.71(2) 2_765
O6 O4 1.66(2) 4_574
O6 O5 1.71(2) 2_765
O7 O7 1.27(4) 7_577

loop_
_geom_hbond_atom_site_label_D
_geom_hbond_atom_site_label_H
_geom_hbond_atom_site_label_A
_geom_hbond_distance_DH
_geom_hbond_distance_HA
_geom_hbond_distance_DA
_geom_hbond_angle_DHA
_geom_hbond_site_symmetry_A
C31 H31 O28 0.93 2.35 2.916(9) 118.9 .
C36 H36 O8 0.93 2.58 3.275(9) 132.2 5_776

loop_
_geom_torsion_atom_site_label_1
_geom_torsion_atom_site_label_2
_geom_torsion_atom_site_label_3
_geom_torsion_atom_site_label_4
_geom_torsion
C26 N21 C22 C23 -1.5(8)
Cu2 N21 C22 C23 -179.7(5)
N21 C22 C23 C24 1.4(10)
C22 C23 C24 C25 -1.7(13)
C23 C24 C25 C26 2.0(12)
C22 N21 C26 C25 1.8(7)
Cu2 N21 C26 C25 -179.8(4)
C22 N21 C26 C27 -179.8(4)
Cu2 N21 C26 C27 -1.4(5)
C24 C25 C26 N21 -2.1(9)
C24 C25 C26 C27 179.7(6)
N21 C26 C27 O28 -177.9(4)
C25 C26 C27 O28 0.4(8)
N21 C26 C27 N29 1.5(6)
C25 C26 C27 N29 179.8(5)
O28 C27 N29 C30 5.1(8)
C26 C27 N29 C30 -174.3(4)
O28 C27 N29 Cu2 178.5(4)
C26 C27 N29 Cu2 -0.9(5)
C27 N29 C30 C31 -8.0(8)
Cu2 N29 C30 C31 178.5(4)
C27 N29 C30 C39 171.9(4)
Cu2 N29 C30 C39 -1.6(5)
N29 C30 C31 C32 178.6(5)
C39 C30 C31 C32 -1.2(8)
C30 C31 C32 C33 2.2(10)
C31 C32 C33 C34 -2.1(11)
C32 C33 C34 C35 -178.6(6)
C32 C33 C34 C39 1.1(9)
C39 C34 C35 C36 -0.6(9)
C33 C34 C35 C36 179.0(6)
C34 C35 C36 C37 0.1(9)
C35 C36 C37 N38 0.4(8)
C36 C37 N38 C39 -0.5(7)
C36 C37 N38 Cu2 177.8(4)
C37 N38 C39 C30 -179.0(4)
Cu2 N38 C39 C30 2.4(5)
C37 N38 C39 C34 0.0(6)
Cu2 N38 C39 C34 -178.6(3)
N29 C30 C39 N38 -0.6(6)
C31 C30 C39 N38 179.3(4)
N29 C30 C39 C34 -179.6(4)
C31 C30 C39 C34 0.3(7)
C35 C34 C39 N38 0.6(7)
C33 C34 C39 N38 -179.1(4)
C35 C34 C39 C30 179.5(5)
C33 C34 C39 C30 -0.2(7)
C45 N40 C41 C42 -4.4(10)
Cu2 N40 C41 C42 175.3(6)
N40 C41 C42 C43 0.4(12)
C41 C42 C43 C44 3.4(11)
C42 C43 C44 C45 -3.1(10)
C41 N40 C45 C44 4.8(8)
Cu2 N40 C45 C44 -174.9(4)
C43 C44 C45 N40 -1.1(9)
